data_4102567
loop_
_publ_author_name
'Tao Liu'
'Yan-Juan Zhang'
'Shinji Kanegawa'
'Osamu Sato'

_publ_section_title
;
 Photoinduced Metal-to-Metal Charge Transfer toward Single-Chain Magnet
;
_journal_name_full 'Journal of the American Chemical Society'
_journal_page_first 8250
_journal_page_last 8251
_journal_paper_doi 10.1021/ja1027953
_journal_volume 132
_journal_year 2010
_chemical_formula_sum 'C38 H32 Co Fe2 N14 O4'
_chemical_formula_weight 919.41
_chemical_name_systematic
; 
 ? 
;
_space_group_IT_number 12
_symmetry_cell_setting monoclinic
_symmetry_space_group_name_Hall '-C 2y'
_symmetry_space_group_name_H-M 'C 1 2/m 1'
_atom_sites_solution_hydrogens geom
_atom_sites_solution_primary direct
_atom_sites_solution_secondary difmap
_audit_creation_method SHELXL-97
_cell_angle_alpha 90.00
_cell_angle_beta 113.897(2)
_cell_angle_gamma 90.00
_cell_formula_units_Z 2
_cell_length_a 11.401(6)
_cell_length_b 28.720(10)
_cell_length_c 6.709(3)
_cell_measurement_reflns_used 3018
_cell_measurement_temperature 270(2)
_cell_measurement_theta_max 27.4835
_cell_measurement_theta_min 3.1779
_cell_volume 2008.5(16)
_computing_structure_refinement 'SHELXL-97 (Sheldrick, 1997)'
_computing_structure_solution 'SHELXS-97 (Sheldrick, 1990)'
_diffrn_ambient_temperature 270(2)
_diffrn_detector_area_resol_mean 28.5714
_diffrn_measured_fraction_theta_full 0.998
_diffrn_measured_fraction_theta_max 0.998
_diffrn_measurement_device_type Molybdenum
_diffrn_measurement_method dtprofit.ref
_diffrn_radiation_monochromator graphite
_diffrn_radiation_source 'fine-focus sealed tube'
_diffrn_radiation_type MoK\a
_diffrn_radiation_wavelength 0.71073
_diffrn_reflns_av_R_equivalents 0.0500
_diffrn_reflns_av_sigmaI/netI 0.0322
_diffrn_reflns_limit_h_max 14
_diffrn_reflns_limit_h_min -14
_diffrn_reflns_limit_k_max 37
_diffrn_reflns_limit_k_min -37
_diffrn_reflns_limit_l_max 8
_diffrn_reflns_limit_l_min -8
_diffrn_reflns_number 16403
_diffrn_reflns_theta_full 27.49
_diffrn_reflns_theta_max 27.49
_diffrn_reflns_theta_min 3.18
_exptl_absorpt_coefficient_mu 1.180
_exptl_absorpt_correction_T_max 1.0000
_exptl_absorpt_correction_T_min 0.9128
_exptl_absorpt_correction_type multi-scan
_exptl_crystal_colour 'black red'
_exptl_crystal_density_diffrn 1.520
_exptl_crystal_density_method 'not measured'
_exptl_crystal_description block
_exptl_crystal_F_000 938
_exptl_crystal_size_max 0.20
_exptl_crystal_size_mid 0.20
_exptl_crystal_size_min 0.10
_refine_diff_density_max 0.453
_refine_diff_density_min -0.322
_refine_diff_density_rms 0.059
_refine_ls_extinction_method none
_refine_ls_goodness_of_fit_ref 1.046
_refine_ls_hydrogen_treatment constr
_refine_ls_matrix_type full
_refine_ls_number_parameters 161
_refine_ls_number_reflns 2358
_refine_ls_number_restraints 6
_refine_ls_restrained_S_all 1.045
_refine_ls_R_factor_all 0.0355
_refine_ls_R_factor_gt 0.0280
_refine_ls_shift/su_max 0.000
_refine_ls_shift/su_mean 0.000
_refine_ls_structure_factor_coef Fsqd
_refine_ls_weighting_details 'calc w=1/[\s^2^(Fo^2^)+(0.0493P)^2^+0.0000P] where P=(Fo^2^+2Fc^2^)/3'
_refine_ls_weighting_scheme calc
_refine_ls_wR_factor_gt 0.0790
_refine_ls_wR_factor_ref 0.0825
_reflns_number_gt 1940
_reflns_number_total 2358
_reflns_threshold_expression >2sigma(I)
_cod_data_source_file ja1027953_si_002.cif
_cod_data_source_block 2
_cod_depositor_comments
;
The following automatic conversions were performed:

'_exptl_absorpt_correction_type' value 'Multi-scan' changed to
'multi-scan' according to the built-in table from CIF Core dictionary
named 'cif_core.dic' version 2.4.1 from 2010-06-29.

Automatic conversion script
Id: cif_fix_values 1715 2011-07-08 13:25:40Z adriana 
;
_cod_database_code 4102567

loop_
_symmetry_equiv_pos_as_xyz
'x, y, z'
'-x, y, -z'
'x+1/2, y+1/2, z'
'-x+1/2, y+1/2, -z'
'-x, -y, -z'
'x, -y, z'
'-x+1/2, -y+1/2, -z'
'x+1/2, -y+1/2, z'

loop_
_atom_site_label
_atom_site_type_symbol
_atom_site_fract_x
_atom_site_fract_y
_atom_site_fract_z
_atom_site_U_iso_or_equiv
_atom_site_adp_type
_atom_site_occupancy
_atom_site_symmetry_multiplicity
_atom_site_calc_flag
_atom_site_refinement_flags
_atom_site_disorder_assembly
_atom_site_disorder_group
Co1 Co 0.0000 0.0000 0.0000 0.01572(12) Uani 1 4 d S . .
Fe1 Fe 0.0000 0.129896(11) 0.5000 0.02065(12) Uani 1 2 d S . .
N1 N 0.06032(15) 0.18229(5) 0.3742(2) 0.0252(3) Uani 1 1 d . . .
C1 C 0.03419(18) 0.22525(6) 0.4276(3) 0.0268(4) Uani 1 1 d . . .
C2 C 0.0700(2) 0.26501(7) 0.3508(3) 0.0362(5) Uani 1 1 d . . .
H2 H 0.0491 0.2943 0.3861 0.043 Uiso 1 1 calc R . .
C3 C 0.1369(2) 0.26076(8) 0.2215(3) 0.0417(5) Uani 1 1 d . . .
H3 H 0.1620 0.2871 0.1682 0.050 Uiso 1 1 calc R . .
C4 C 0.1664(2) 0.21703(7) 0.1718(3) 0.0393(5) Uani 1 1 d . . .
H4 H 0.2131 0.2135 0.0868 0.047 Uiso 1 1 calc R . .
C5 C 0.12636(19) 0.17854(7) 0.2487(3) 0.0324(4) Uani 1 1 d . . .
H5 H 0.1455 0.1491 0.2128 0.039 Uiso 1 1 calc R . .
C6 C -0.1663(2) 0.12927(6) 0.2517(3) 0.0301(4) Uani 1 1 d . . .
N3 N -0.26186(19) 0.12984(7) 0.1028(3) 0.0512(5) Uani 1 1 d . . .
C7 C 0.04569(16) 0.08104(6) 0.3515(3) 0.0222(4) Uani 1 1 d . . .
N2 N 0.05898(15) 0.05183(5) 0.2468(2) 0.0262(3) Uani 1 1 d . . .
N4 N 0.18730(19) 0.0000 -0.0067(3) 0.0284(5) Uani 1 2 d S . .
C12 C 0.2068(2) 0.0000 -0.1867(4) 0.0328(6) Uani 1 2 d S . .
H12 H 0.1356 0.0000 -0.3192 0.039 Uiso 1 2 calc SR . .
C11 C 0.3266(3) 0.0000 -0.1902(4) 0.0362(7) Uani 1 2 d S . .
H11 H 0.3339 0.0000 -0.3234 0.043 Uiso 1 2 calc SR . .
C10 C 0.4343(3) 0.0000 -0.0030(5) 0.0368(7) Uani 1 2 d S . .
O1A O 0.4504(8) 0.13597(18) 0.3567(9) 0.135(4) Uani 0.516(8) 1 d P . .
O1B O 0.5186(5) 0.1126(2) 0.2417(10) 0.117(3) Uani 0.484(8) 1 d P A 2
C9A C 0.4150(10) -0.0238(15) 0.1816(17) 0.020(4) Uiso 0.20(4) 1 d PU . 1
C9B C 0.4125(6) -0.0099(11) 0.1855(9) 0.021(2) Uiso 0.30(4) 1 d PU . 2
C8A C 0.2896(6) 0.0084(15) 0.1759(11) 0.014(3) Uiso 0.24(5) 1 d PU . 1
C8B C 0.2920(9) -0.0210(15) 0.1715(15) 0.027(3) Uiso 0.26(5) 1 d PU . 2

loop_
_atom_site_aniso_label
_atom_site_aniso_U_11
_atom_site_aniso_U_22
_atom_site_aniso_U_33
_atom_site_aniso_U_23
_atom_site_aniso_U_13
_atom_site_aniso_U_12
Co1 0.0162(2) 0.0156(2) 0.0195(2) 0.000 0.01149(18) 0.000
Fe1 0.0280(2) 0.01735(19) 0.02016(19) 0.000 0.01340(15) 0.000
N1 0.0341(8) 0.0216(8) 0.0219(7) -0.0003(6) 0.0132(6) -0.0036(6)
C1 0.0338(10) 0.0216(9) 0.0229(8) 0.0003(7) 0.0093(8) -0.0026(7)
C2 0.0470(12) 0.0220(10) 0.0353(11) 0.0012(8) 0.0122(9) -0.0055(9)
C3 0.0530(14) 0.0368(12) 0.0359(11) 0.0061(9) 0.0185(10) -0.0164(10)
C4 0.0489(13) 0.0410(12) 0.0349(11) -0.0011(9) 0.0242(10) -0.0143(10)
C5 0.0427(11) 0.0298(10) 0.0304(10) -0.0025(8) 0.0208(9) -0.0064(8)
C6 0.0368(11) 0.0222(10) 0.0330(10) 0.0006(8) 0.0160(9) 0.0019(8)
N3 0.0436(12) 0.0473(12) 0.0483(12) -0.0014(9) 0.0036(10) 0.0069(9)
C7 0.0242(9) 0.0222(9) 0.0233(8) 0.0011(7) 0.0128(7) -0.0034(7)
N2 0.0308(8) 0.0229(8) 0.0293(8) -0.0042(6) 0.0168(7) -0.0043(6)
N4 0.0191(10) 0.0470(14) 0.0237(11) 0.000 0.0135(9) 0.000
C12 0.0218(13) 0.0547(18) 0.0240(13) 0.000 0.0114(11) 0.000
C11 0.0260(14) 0.065(2) 0.0240(13) 0.000 0.0166(11) 0.000
C10 0.0190(13) 0.068(2) 0.0284(14) 0.000 0.0145(11) 0.000
O1A 0.198(8) 0.085(4) 0.093(4) -0.023(3) 0.029(4) -0.057(4)
O1B 0.069(4) 0.168(6) 0.090(4) -0.013(4) 0.007(3) 0.007(4)

loop_
_atom_type_symbol
_atom_type_description
_atom_type_scat_dispersion_real
_atom_type_scat_dispersion_imag
_atom_type_scat_source
C C 0.0033 0.0016 'International Tables Vol C Tables 4.2.6.8 and 6.1.1.4'
H H 0.0000 0.0000 'International Tables Vol C Tables 4.2.6.8 and 6.1.1.4'
Co Co 0.3494 0.9721 'International Tables Vol C Tables 4.2.6.8 and 6.1.1.4'
Fe Fe 0.3463 0.8444 'International Tables Vol C Tables 4.2.6.8 and 6.1.1.4'
N N 0.0061 0.0033 'International Tables Vol C Tables 4.2.6.8 and 6.1.1.4'
O O 0.0106 0.0060 'International Tables Vol C Tables 4.2.6.8 and 6.1.1.4'

loop_
_geom_angle_atom_site_label_1
_geom_angle_atom_site_label_2
_geom_angle_atom_site_label_3
_geom_angle
_geom_angle_site_symmetry_1
_geom_angle_site_symmetry_3
N2 Co1 N2 90.96(9) 2 .
N2 Co1 N2 89.04(9) 2 5
N2 Co1 N2 180.00(10) . 5
N2 Co1 N2 180.00(5) 2 6
N2 Co1 N2 89.04(9) . 6
N2 Co1 N2 90.96(9) 5 6
N2 Co1 N4 89.27(6) 2 .
N2 Co1 N4 90.73(6) . .
N2 Co1 N4 89.27(6) 5 .
N2 Co1 N4 90.73(6) 6 .
N2 Co1 N4 90.73(6) 2 5
N2 Co1 N4 89.27(6) . 5
N2 Co1 N4 90.73(6) 5 5
N2 Co1 N4 89.27(6) 6 5
N4 Co1 N4 180.00(11) . 5
C7 Fe1 C7 85.53(10) . 2_556
C7 Fe1 C6 93.58(8) . 2_556
C7 Fe1 C6 85.64(8) 2_556 2_556
C7 Fe1 C6 85.64(8) . .
C7 Fe1 C6 93.58(8) 2_556 .
C6 Fe1 C6 178.94(10) 2_556 .
C7 Fe1 N1 174.41(7) . 2_556
C7 Fe1 N1 96.93(7) 2_556 2_556
C6 Fe1 N1 91.62(8) 2_556 2_556
C6 Fe1 N1 89.19(8) . 2_556
C7 Fe1 N1 96.93(7) . .
C7 Fe1 N1 174.41(7) 2_556 .
C6 Fe1 N1 89.19(8) 2_556 .
C6 Fe1 N1 91.62(8) . .
N1 Fe1 N1 81.07(9) 2_556 .
C5 N1 C1 118.65(15) . .
C5 N1 Fe1 125.92(12) . .
C1 N1 Fe1 115.41(11) . .
N1 C1 C2 121.73(17) . .
N1 C1 C1 114.06(9) . 2_556
C2 C1 C1 124.21(11) . 2_556
C3 C2 C1 119.10(18) . .
C3 C2 H2 120.5 . .
C1 C2 H2 120.5 . .
C2 C3 C4 119.12(18) . .
C2 C3 H3 120.4 . .
C4 C3 H3 120.4 . .
C5 C4 C3 119.54(19) . .
C5 C4 H4 120.2 . .
C3 C4 H4 120.2 . .
N1 C5 C4 121.82(18) . .
N1 C5 H5 119.1 . .
C4 C5 H5 119.1 . .
N3 C6 Fe1 177.7(2) . .
N2 C7 Fe1 172.36(15) . .
C7 N2 Co1 156.20(14) . .
C12 N4 C8A 115.8(5) . 6
C12 N4 C8A 115.8(5) . .
C8A N4 C8A 21(4) 6 .
C12 N4 C8B 111.8(7) . 6
C8A N4 C8B 35(3) 6 6
C8A N4 C8B 14.6(6) . 6
C12 N4 C8B 111.8(7) . .
C8A N4 C8B 14.6(6) 6 .
C8A N4 C8B 35(3) . .
C8B N4 C8B 50(3) 6 .
C12 N4 Co1 123.89(17) . .
C8A N4 Co1 119.3(3) 6 .
C8A N4 Co1 119.3(3) . .
C8B N4 Co1 118.7(4) 6 .
C8B N4 Co1 118.7(4) . .
N4 C12 C11 123.7(2) . .
N4 C12 H12 118.1 . .
C11 C12 H12 118.1 . .
C10 C11 C12 121.1(2) . .
C10 C11 H11 119.5 . .
C12 C11 H11 119.5 . .
C11 C10 C9B 114.1(3) . 6
C11 C10 C9B 114.1(3) . .
C9B C10 C9B 23(2) 6 .
C11 C10 C10 123.4(3) . 5_655
C9B C10 C10 121.2(4) 6 5_655
C9B C10 C10 121.2(4) . 5_655
C11 C10 C9A 112.6(5) . 6
C9B C10 C9A 15.4(5) 6 6
C9B C10 C9A 39(3) . 6
C10 C10 C9A 117.4(7) 5_655 6
C11 C10 C9A 112.6(5) . .
C9B C10 C9A 39(3) 6 .
C9B C10 C9A 15.4(5) . .
C10 C10 C9A 117.4(7) 5_655 .
C9A C10 C9A 54(3) 6 .
O1B O1A O1A 109.1(7) . 2_656
C9A C9A C8A 73(2) 6 6
C9A C9A C10 63.0(15) 6 .
C8A C9A C10 107.7(19) 6 .
C9A C9A C8A 56.9(17) 6 .
C8A C9A C8A 16(3) 6 .
C10 C9A C8A 98(2) . .
C9B C9B C8B 103(2) 6 .
C9B C9B C10 78.4(12) 6 .
C8B C9B C10 121.2(6) . .
C9B C9B C8B 56.5(16) 6 6
C8B C9B C8B 47(3) . 6
C10 C9B C8B 107.0(15) . 6
C8A C8A N4 79.6(18) 6 .
C8A C8A C9A 107(2) 6 6
N4 C8A C9A 123.8(9) . 6
C8A C8A C9A 56.9(17) 6 .
N4 C8A C9A 110.0(18) . .
C9A C8A C9A 50(3) 6 .
C8B C8B C9B 77(2) 6 .
C8B C8B N4 65.2(15) 6 .
C9B C8B N4 115.4(17) . .
C8B C8B C9B 56.5(16) 6 6
C9B C8B C9B 20(2) . 6
N4 C8B C9B 102.7(19) . 6

loop_
_geom_bond_atom_site_label_1
_geom_bond_atom_site_label_2
_geom_bond_distance
_geom_bond_site_symmetry_2
Co1 N2 2.1231(15) 2
Co1 N2 2.1231(15) .
Co1 N2 2.1231(15) 5
Co1 N2 2.1231(15) 6
Co1 N4 2.154(2) .
Co1 N4 2.154(2) 5
Fe1 C7 1.9114(18) .
Fe1 C7 1.9114(18) 2_556
Fe1 C6 1.952(2) 2_556
Fe1 C6 1.952(2) .
Fe1 N1 1.9798(15) 2_556
Fe1 N1 1.9798(15) .
N1 C5 1.342(2) .
N1 C1 1.351(2) .
C1 C2 1.381(2) .
C1 C1 1.472(4) 2_556
C2 C3 1.373(3) .
C2 H2 0.9300 .
C3 C4 1.375(3) .
C3 H3 0.9300 .
C4 C5 1.374(3) .
C4 H4 0.9300 .
C5 H5 0.9300 .
C6 N3 1.141(3) .
C7 N2 1.143(2) .
N4 C12 1.314(3) .
N4 C8A 1.327(10) 6
N4 C8A 1.327(10) .
N4 C8B 1.436(19) 6
N4 C8B 1.436(19) .
C12 C11 1.376(4) .
C12 H12 0.9300 .
C11 C10 1.355(4) .
C11 H11 0.9300 .
C10 C9B 1.412(7) 6
C10 C9B 1.412(7) .
C10 C10 1.483(5) 5_655
C10 C9A 1.506(17) 6
C10 C9A 1.506(17) .
O1A O1B 1.462(8) .
O1A O1A 1.793(11) 2_656
C9A C9A 1.37(8) 6
C9A C8A 1.48(3) 6
C9A C8A 1.69(4) .
C9B C9B 0.57(6) 6
C9B C8B 1.376(12) .
C9B C8B 1.61(3) 6
C8A C8A 0.48(8) 6
C8A C9A 1.48(3) 6
C8B C8B 1.21(8) 6
C8B C9B 1.61(3) 6

loop_
_geom_torsion_atom_site_label_1
_geom_torsion_atom_site_label_2
_geom_torsion_atom_site_label_3
_geom_torsion_atom_site_label_4
_geom_torsion
_geom_torsion_site_symmetry_1
_geom_torsion_site_symmetry_4
C7 Fe1 N1 C5 -7.39(17) . .
C7 Fe1 N1 C5 108.5(6) 2_556 .
C6 Fe1 N1 C5 86.11(17) 2_556 .
C6 Fe1 N1 C5 -93.20(17) . .
N1 Fe1 N1 C5 177.9(2) 2_556 .
C7 Fe1 N1 C1 174.56(13) . .
C7 Fe1 N1 C1 -69.6(7) 2_556 .
C6 Fe1 N1 C1 -91.94(14) 2_556 .
C6 Fe1 N1 C1 88.75(14) . .
N1 Fe1 N1 C1 -0.17(10) 2_556 .
C5 N1 C1 C2 2.1(3) . .
Fe1 N1 C1 C2 -179.69(15) . .
C5 N1 C1 C1 -177.75(19) . 2_556
Fe1 N1 C1 C1 0.4(3) . 2_556
N1 C1 C2 C3 -1.8(3) . .
C1 C1 C2 C3 178.1(2) 2_556 .
C1 C2 C3 C4 0.0(3) . .
C2 C3 C4 C5 1.3(3) . .
C1 N1 C5 C4 -0.8(3) . .
Fe1 N1 C5 C4 -178.74(15) . .
C3 C4 C5 N1 -0.9(3) . .
C7 Fe1 C6 N3 -83(5) . .
C7 Fe1 C6 N3 -169(5) 2_556 .
C6 Fe1 C6 N3 -126(5) 2_556 .
N1 Fe1 C6 N3 94(5) 2_556 .
N1 Fe1 C6 N3 13(5) . .
C7 Fe1 C7 N2 86.0(11) 2_556 .
C6 Fe1 C7 N2 171.4(11) 2_556 .
C6 Fe1 C7 N2 -7.9(11) . .
N1 Fe1 C7 N2 -30.3(15) 2_556 .
N1 Fe1 C7 N2 -99.0(11) . .
Fe1 C7 N2 Co1 -10.5(14) . .
N2 Co1 N2 C7 71.3(3) 2 .
N2 Co1 N2 C7 -85(39) 5 .
N2 Co1 N2 C7 -108.7(3) 6 .
N4 Co1 N2 C7 160.6(3) . .
N4 Co1 N2 C7 -19.4(3) 5 .
N2 Co1 N4 C12 -44.53(4) 2 .
N2 Co1 N4 C12 -135.47(4) . .
N2 Co1 N4 C12 44.53(4) 5 .
N2 Co1 N4 C12 135.47(4) 6 .
N4 Co1 N4 C12 0(100) 5 .
N2 Co1 N4 C8A 147(2) 2 6
N2 Co1 N4 C8A 56(2) . 6
N2 Co1 N4 C8A -124(2) 5 6
N2 Co1 N4 C8A -33(2) 6 6
N4 Co1 N4 C8A -168(2) 5 6
N2 Co1 N4 C8A 124(2) 2 .
N2 Co1 N4 C8A 33(2) . .
N2 Co1 N4 C8A -147(2) 5 .
N2 Co1 N4 C8A -56(2) 6 .
N4 Co1 N4 C8A 168(2) 5 .
N2 Co1 N4 C8B 106.9(18) 2 6
N2 Co1 N4 C8B 15.9(18) . 6
N2 Co1 N4 C8B -164.1(18) 5 6
N2 Co1 N4 C8B -73.1(18) 6 6
N4 Co1 N4 C8B 151.4(18) 5 6
N2 Co1 N4 C8B 164.1(18) 2 .
N2 Co1 N4 C8B 73.1(18) . .
N2 Co1 N4 C8B -106.9(18) 5 .
N2 Co1 N4 C8B -15.9(18) 6 .
N4 Co1 N4 C8B -151.4(18) 5 .
C8A N4 C12 C11 -12(2) 6 .
C8A N4 C12 C11 12(2) . .
C8B N4 C12 C11 26.9(16) 6 .
C8B N4 C12 C11 -26.9(16) . .
Co1 N4 C12 C11 180.0 . .
N4 C12 C11 C10 0.0 . .
C12 C11 C10 C9B -12.7(13) . 6
C12 C11 C10 C9B 12.7(13) . .
C12 C11 C10 C10 180.0 . 5_655
C12 C11 C10 C9A -29.4(17) . 6
C12 C11 C10 C9A 29.4(17) . .
C11 C10 C9A C9A -102.2(7) . 6
C9B C10 C9A C9A -1.3(9) 6 6
C9B C10 C9A C9A -3(2) . 6
C10 C10 C9A C9A 105.3(8) 5_655 6
C11 C10 C9A C8A -43(3) . 6
C9B C10 C9A C8A 58(2) 6 6
C9B C10 C9A C8A 56(3) . 6
C10 C10 C9A C8A 164.4(17) 5_655 6
C9A C10 C9A C8A 59(2) 6 6
C11 C10 C9A C8A -56(2) . .
C9B C10 C9A C8A 45.1(15) 6 .
C9B C10 C9A C8A 43(2) . .
C10 C10 C9A C8A 151.7(10) 5_655 .
C9A C10 C9A C8A 46.4(15) 6 .
C11 C10 C9B C9B -95.3(6) . 6
C10 C10 C9B C9B 97.1(7) 5_655 6
C9A C10 C9B C9B 1.2(8) 6 6
C9A C10 C9B C9B 177.3(19) . 6
C11 C10 C9B C8B 4(3) . .
C9B C10 C9B C8B 99(3) 6 .
C10 C10 C9B C8B -164(3) 5_655 .
C9A C10 C9B C8B 100(3) 6 .
C9A C10 C9B C8B -84(4) . .
C11 C10 C9B C8B -46(2) . 6
C9B C10 C9B C8B 49.3(17) 6 6
C10 C10 C9B C8B 146.4(13) 5_655 6
C9A C10 C9B C8B 50.4(18) 6 6
C9A C10 C9B C8B -133(3) . 6
C12 N4 C8A C8A -95.1(8) . 6
C8B N4 C8A C8A -172(2) 6 6
C8B N4 C8A C8A -3.3(9) . 6
Co1 N4 C8A C8A 95.9(10) . 6
C12 N4 C8A C9A 9(4) . 6
C8A N4 C8A C9A 104(4) 6 6
C8B N4 C8A C9A -68(4) 6 6
C8B N4 C8A C9A 101(4) . 6
Co1 N4 C8A C9A -160(3) . 6
C12 N4 C8A C9A -46(3) . .
C8A N4 C8A C9A 49(2) 6 .
C8B N4 C8A C9A -124(3) 6 .
C8B N4 C8A C9A 46(2) . .
Co1 N4 C8A C9A 144.8(13) . .
C9A C9A C8A C8A 180.0 6 6
C10 C9A C8A C8A 129.6(14) . 6
C9A C9A C8A N4 118(2) 6 .
C8A C9A C8A N4 -62(2) 6 .
C10 C9A C8A N4 67(3) . .
C8A C9A C8A C9A 180.0 6 6
C10 C9A C8A C9A -50.4(14) . 6
C9B C9B C8B C8B 0.0 6 6
C10 C9B C8B C8B -84(2) . 6
C9B C9B C8B N4 54(2) 6 .
C10 C9B C8B N4 -31(4) . .
C8B C9B C8B N4 54(2) 6 .
C10 C9B C8B C9B -84(2) . 6
C8B C9B C8B C9B 0.0 6 6
C12 N4 C8B C8B 100.7(5) . 6
C8A N4 C8B C8B -8(2) 6 6
C8A N4 C8B C8B -3.6(10) . 6
Co1 N4 C8B C8B -104.7(10) . 6
C12 N4 C8B C9B 41(3) . .
C8A N4 C8B C9B -68(3) 6 .
C8A N4 C8B C9B -63(3) . .
C8B N4 C8B C9B -60(3) 6 .
Co1 N4 C8B C9B -164.4(19) . .
C12 N4 C8B C9B 57(2) . 6
C8A N4 C8B C9B -51(2) 6 6
C8A N4 C8B C9B -46.8(19) . 6
C8B N4 C8B C9B -43.3(17) 6 6
Co1 N4 C8B C9B -147.9(9) . 6
